data_2240989
loop_
_publ_author_name
'Yu, Ting-ting'
'Yang, Ming-Di'
'Pi, Jing-jing'
'Zhang, Yu-Bin'
'Yu, Jian-Hua'

_publ_section_title
;
 Crystal structure of
 3-[4-(1<i>H</i>-imidazol-1-yl)phenyl]-2-(4-nitrophenyl)prop-2-enenitrile
;
_journal_issue 9
_journal_name_full 'Acta Crystallographica Section E'
_journal_page_first o635
_journal_paper_doi 10.1107/S2056989015013730
_journal_volume 71
_journal_year 2015
_chemical_formula_iupac 'C18 H12 N4 O2'
_chemical_formula_moiety 'C18 H12 N4 O2'
_chemical_formula_sum 'C18 H12 N4 O2'
_chemical_formula_weight 316.32
_chemical_name_systematic
;
3-[4-(1<i>H</i>-Imidazol-1-yl)phenyl]-2-(4-nitrophenyl)prop-2-enenitrile
;
_space_group_IT_number 14
_symmetry_cell_setting monoclinic
_symmetry_space_group_name_Hall '-P 2ybc'
_symmetry_space_group_name_H-M 'P 1 21/c 1'
_atom_sites_solution_hydrogens geom
_atom_sites_solution_primary direct
_atom_sites_solution_secondary difmap
_audit_creation_method SHELXL-97
_cell_angle_alpha 90.00
_cell_angle_beta 101.557(3)
_cell_angle_gamma 90.00
_cell_formula_units_Z 4
_cell_length_a 7.1792(16)
_cell_length_b 16.512(4)
_cell_length_c 12.771(3)
_cell_measurement_temperature 296(2)
_cell_volume 1483.2(6)
_computing_cell_refinement
;
SAINT (Bruker, 2000)
;
_computing_data_collection
;
SMART (Bruker, 2000)
;
_computing_data_reduction
;
SAINT (Bruker, 2000)
;
_computing_molecular_graphics
;
SHELXTL (Sheldrick, 2008)
;
_computing_publication_material
;
SHELXTL (Sheldrick, 2008)
;
_computing_structure_refinement
;
SHELXTL (Sheldrick, 2008)
;
_computing_structure_solution
;
SHELXTL (Sheldrick, 2008)
;
_diffrn_ambient_temperature 296(2)
_diffrn_measured_fraction_theta_full 0.997
_diffrn_measured_fraction_theta_max 0.997
_diffrn_measurement_device_type 'Bruker SMART CCD'
_diffrn_measurement_method \w
_diffrn_radiation_monochromator graphite
_diffrn_radiation_source 'sealed tube'
_diffrn_radiation_type MoK\a
_diffrn_radiation_wavelength 0.71073
_diffrn_reflns_av_R_equivalents 0.0242
_diffrn_reflns_av_sigmaI/netI 0.0228
_diffrn_reflns_limit_h_max 8
_diffrn_reflns_limit_h_min -8
_diffrn_reflns_limit_k_max 17
_diffrn_reflns_limit_k_min -19
_diffrn_reflns_limit_l_max 15
_diffrn_reflns_limit_l_min -15
_diffrn_reflns_number 10392
_diffrn_reflns_theta_full 24.99
_diffrn_reflns_theta_max 24.99
_diffrn_reflns_theta_min 2.04
_exptl_absorpt_coefficient_mu 0.097
_exptl_absorpt_correction_T_max 0.4394
_exptl_absorpt_correction_T_min 0.3199
_exptl_absorpt_correction_type multi-scan
_exptl_absorpt_process_details
;
(SADABS; Bruker, 2000)
;
_exptl_crystal_colour red
_exptl_crystal_density_diffrn 1.416
_exptl_crystal_density_method 'not measured'
_exptl_crystal_description block
_exptl_crystal_F_000 656
_exptl_crystal_size_max 0.25
_exptl_crystal_size_mid 0.2
_exptl_crystal_size_min 0.18
_refine_diff_density_max 0.175
_refine_diff_density_min -0.168
_refine_ls_extinction_method none
_refine_ls_goodness_of_fit_ref 1.073
_refine_ls_hydrogen_treatment constr
_refine_ls_matrix_type full
_refine_ls_number_parameters 217
_refine_ls_number_reflns 2609
_refine_ls_number_restraints 0
_refine_ls_restrained_S_all 1.073
_refine_ls_R_factor_all 0.0471
_refine_ls_R_factor_gt 0.0360
_refine_ls_shift/su_max 0.002
_refine_ls_shift/su_mean 0.000
_refine_ls_structure_factor_coef Fsqd
_refine_ls_weighting_details 'calc w=1/[\s^2^(Fo^2^)+(0.0531P)^2^+0.2091P] where P=(Fo^2^+2Fc^2^)/3'
_refine_ls_weighting_scheme calc
_refine_ls_wR_factor_gt 0.0986
_refine_ls_wR_factor_ref 0.1046
_reflns_number_gt 2081
_reflns_number_total 2609
_reflns_threshold_expression I>2\s(I)
_cod_data_source_file hb7432sup1.cif
_cod_data_source_block I
_cod_original_cell_volume 1483.3(6)
_cod_original_sg_symbol_H-M 'P 21/c'
_cod_database_code 2240989
_cod_database_fobs_code 2240989

loop_
_symmetry_equiv_pos_as_xyz
'x, y, z'
'-x, y+1/2, -z+1/2'
'-x, -y, -z'
'x, -y-1/2, z-1/2'

loop_
_atom_site_type_symbol
_atom_site_label
_atom_site_fract_x
_atom_site_fract_y
_atom_site_fract_z
_atom_site_U_iso_or_equiv
_atom_site_adp_type
_atom_site_calc_flag
_atom_site_refinement_flags
_atom_site_occupancy
_atom_site_symmetry_multiplicity
N N1 0.33343(18) 0.36839(7) 0.53687(9) 0.0409(3) Uani d . 1 1
C C11 0.2512(2) 0.49937(9) 0.03244(11) 0.0373(3) Uani d . 1 1
C C16 0.1639(2) 0.65848(9) -0.23484(11) 0.0433(4) Uani d . 1 1
C C7 0.2711(2) 0.47837(9) 0.23353(10) 0.0380(3) Uani d . 1 1
C C14 0.2517(2) 0.52940(9) -0.15944(11) 0.0441(4) Uani d . 1 1
H H14 0.2917 0.4765 -0.1669 0.053 Uiso calc R 1 1
C C9 0.3390(2) 0.36047(9) 0.34742(11) 0.0412(4) Uani d . 1 1
H H9 0.3709 0.3059 0.3557 0.049 Uiso calc R 1 1
C C4 0.3103(2) 0.40518(9) 0.43461(10) 0.0379(3) Uani d . 1 1
C C13 0.2195(2) 0.55534(8) -0.06072(11) 0.0370(3) Uani d . 1 1
C C5 0.2614(2) 0.48643(9) 0.42196(11) 0.0458(4) Uani d . 1 1
H H5 0.2416 0.5167 0.4802 0.055 Uiso calc R 1 1
C C10 0.2475(2) 0.52285(9) 0.13288(11) 0.0404(4) Uani d . 1 1
H H10 0.2257 0.5780 0.1395 0.048 Uiso calc R 1 1
C C6 0.2421(2) 0.52205(9) 0.32260(11) 0.0438(4) Uani d . 1 1
H H6 0.2091 0.5765 0.3147 0.053 Uiso calc R 1 1
C C8 0.3203(2) 0.39658(9) 0.24824(11) 0.0421(4) Uani d . 1 1
H H8 0.3408 0.3661 0.1904 0.050 Uiso calc R 1 1
N N4 0.1372(2) 0.71310(10) -0.32681(11) 0.0563(4) Uani d . 1 1
C C18 0.1554(2) 0.63447(9) -0.05281(11) 0.0441(4) Uani d . 1 1
H H18 0.1308 0.6527 0.0120 0.053 Uiso calc R 1 1
C C15 0.2251(2) 0.58088(10) -0.24634(11) 0.0481(4) Uani d . 1 1
H H15 0.2484 0.5632 -0.3117 0.058 Uiso calc R 1 1
O O2 0.0835(2) 0.78255(8) -0.31500(10) 0.0736(4) Uani d . 1 1
O O1 0.1702(2) 0.68742(9) -0.41145(10) 0.0818(5) Uani d . 1 1
C C17 0.1280(2) 0.68607(9) -0.13928(12) 0.0461(4) Uani d . 1 1
H H17 0.0859 0.7388 -0.1331 0.055 Uiso calc R 1 1
N N3 0.3111(3) 0.35246(9) -0.02129(11) 0.0666(5) Uani d . 1 1
C C12 0.2850(2) 0.41644(10) 0.00623(11) 0.0448(4) Uani d . 1 1
N N2 0.4589(2) 0.29296(8) 0.67745(10) 0.0579(4) Uani d . 1 1
C C1 0.4684(2) 0.31340(9) 0.57988(12) 0.0496(4) Uani d . 1 1
H H1 0.5579 0.2926 0.5436 0.059 Uiso calc R 1 1
C C3 0.2306(3) 0.38325(10) 0.61467(12) 0.0562(5) Uani d . 1 1
H H3 0.1281 0.4184 0.6103 0.067 Uiso calc R 1 1
C C2 0.3083(3) 0.33654(10) 0.69857(12) 0.0603(5) Uani d . 1 1
H H2 0.2653 0.3342 0.7625 0.072 Uiso calc R 1 1

loop_
_atom_site_aniso_label
_atom_site_aniso_U_11
_atom_site_aniso_U_22
_atom_site_aniso_U_33
_atom_site_aniso_U_12
_atom_site_aniso_U_13
_atom_site_aniso_U_23
N1 0.0543(8) 0.0397(7) 0.0291(6) -0.0003(6) 0.0094(5) 0.0024(5)
C11 0.0401(8) 0.0386(8) 0.0334(7) -0.0035(6) 0.0078(6) 0.0014(6)
C16 0.0444(9) 0.0498(9) 0.0355(8) -0.0052(7) 0.0075(6) 0.0098(7)
C7 0.0425(8) 0.0386(8) 0.0322(7) -0.0036(6) 0.0062(6) -0.0001(6)
C14 0.0549(10) 0.0432(8) 0.0363(8) 0.0002(7) 0.0137(7) -0.0001(6)
C9 0.0526(9) 0.0356(8) 0.0356(8) -0.0009(7) 0.0097(7) 0.0000(6)
C4 0.0441(9) 0.0398(8) 0.0295(7) -0.0026(6) 0.0066(6) 0.0015(6)
C13 0.0376(8) 0.0414(8) 0.0319(7) -0.0054(6) 0.0071(6) 0.0008(6)
C5 0.0640(11) 0.0425(9) 0.0312(7) 0.0033(7) 0.0100(7) -0.0040(6)
C10 0.0490(9) 0.0375(8) 0.0348(8) -0.0009(6) 0.0084(6) 0.0018(6)
C6 0.0600(10) 0.0355(8) 0.0354(8) 0.0036(7) 0.0080(7) 0.0014(6)
C8 0.0556(9) 0.0402(8) 0.0315(7) -0.0008(7) 0.0116(6) -0.0033(6)
N4 0.0608(9) 0.0647(10) 0.0443(8) -0.0025(8) 0.0127(7) 0.0175(7)
C18 0.0555(10) 0.0446(9) 0.0333(7) -0.0009(7) 0.0115(7) -0.0002(6)
C15 0.0576(10) 0.0577(10) 0.0315(8) -0.0041(8) 0.0152(7) 0.0016(7)
O2 0.0926(11) 0.0641(9) 0.0665(8) 0.0148(7) 0.0215(7) 0.0280(7)
O1 0.1185(12) 0.0900(10) 0.0419(7) 0.0087(9) 0.0283(7) 0.0193(6)
C17 0.0548(10) 0.0412(8) 0.0420(8) -0.0010(7) 0.0085(7) 0.0040(6)
N3 0.1093(14) 0.0488(9) 0.0411(8) 0.0102(8) 0.0134(8) -0.0023(7)
C12 0.0594(10) 0.0468(10) 0.0280(7) -0.0003(8) 0.0081(7) 0.0032(6)
N2 0.0896(11) 0.0457(8) 0.0374(7) 0.0032(7) 0.0100(7) 0.0066(6)
C1 0.0659(11) 0.0437(9) 0.0390(8) 0.0049(8) 0.0102(7) 0.0048(7)
C3 0.0763(12) 0.0558(10) 0.0417(9) 0.0094(9) 0.0247(8) 0.0039(7)
C2 0.0971(14) 0.0522(10) 0.0362(8) -0.0022(10) 0.0245(9) 0.0046(7)

loop_
_atom_type_symbol
_atom_type_description
_atom_type_scat_dispersion_real
_atom_type_scat_dispersion_imag
_atom_type_scat_source
C C 0.0033 0.0016 'International Tables Vol C Tables 4.2.6.8 and 6.1.1.4'
H H 0.0000 0.0000 'International Tables Vol C Tables 4.2.6.8 and 6.1.1.4'
N N 0.0061 0.0033 'International Tables Vol C Tables 4.2.6.8 and 6.1.1.4'
O O 0.0106 0.0060 'International Tables Vol C Tables 4.2.6.8 and 6.1.1.4'

loop_
_geom_angle_atom_site_label_1
_geom_angle_atom_site_label_2
_geom_angle_atom_site_label_3
_geom_angle
C1 N1 C3 105.65(12)
C1 N1 C4 126.83(13)
C3 N1 C4 127.46(13)
C10 C11 C12 122.11(13)
C10 C11 C13 123.67(13)
C12 C11 C13 114.22(12)
C15 C16 C17 121.71(13)
C15 C16 N4 118.88(13)
C17 C16 N4 119.41(15)
C6 C7 C8 117.63(12)
C6 C7 C10 116.55(13)
C8 C7 C10 125.82(12)
C15 C14 C13 121.12(14)
C15 C14 H14 119.4
C13 C14 H14 119.4
C8 C9 C4 120.27(13)
C8 C9 H9 119.9
C4 C9 H9 119.9
C9 C4 C5 119.76(13)
C9 C4 N1 120.17(13)
C5 C4 N1 120.06(12)
C14 C13 C18 118.02(13)
C14 C13 C11 120.40(13)
C18 C13 C11 121.58(12)
C6 C5 C4 119.68(13)
C6 C5 H5 120.2
C4 C5 H5 120.2
C11 C10 C7 132.31(14)
C11 C10 H10 113.8
C7 C10 H10 113.8
C5 C6 C7 121.66(14)
C5 C6 H6 119.2
C7 C6 H6 119.2
C9 C8 C7 121.00(13)
C9 C8 H8 119.5
C7 C8 H8 119.5
O1 N4 O2 123.44(14)
O1 N4 C16 118.48(15)
O2 N4 C16 118.08(14)
C17 C18 C13 121.15(14)
C17 C18 H18 119.4
C13 C18 H18 119.4
C16 C15 C14 118.97(14)
C16 C15 H15 120.5
C14 C15 H15 120.5
C16 C17 C18 119.00(15)
C16 C17 H17 120.5
C18 C17 H17 120.5
N3 C12 C11 175.48(15)
C1 N2 C2 104.24(14)
N2 C1 N1 112.88(15)
N2 C1 H1 123.6
N1 C1 H1 123.6
C2 C3 N1 106.02(15)
C2 C3 H3 127.0
N1 C3 H3 127.0
C3 C2 N2 111.20(14)
C3 C2 H2 124.4
N2 C2 H2 124.4

loop_
_geom_bond_atom_site_label_1
_geom_bond_atom_site_label_2
_geom_bond_distance
N1 C1 1.361(2)
N1 C3 1.3736(19)
N1 C4 1.4197(17)
C11 C10 1.3455(19)
C11 C12 1.442(2)
C11 C13 1.4876(19)
C16 C15 1.372(2)
C16 C17 1.375(2)
C16 N4 1.4626(19)
C7 C6 1.3971(19)
C7 C8 1.399(2)
C7 C10 1.4606(18)
C14 C15 1.381(2)
C14 C13 1.3939(19)
C14 H14 0.9300
C9 C8 1.3820(19)
C9 C4 1.3853(19)
C9 H9 0.9300
C4 C5 1.388(2)
C13 C18 1.395(2)
C5 C6 1.380(2)
C5 H5 0.9300
C10 H10 0.9300
C6 H6 0.9300
C8 H8 0.9300
N4 O1 1.2277(18)
N4 O2 1.2287(18)
C18 C17 1.377(2)
C18 H18 0.9300
C15 H15 0.9300
C17 H17 0.9300
N3 C12 1.141(2)
N2 C1 1.306(2)
N2 C2 1.370(2)
C1 H1 0.9300
C3 C2 1.347(2)
C3 H3 0.9300
C2 H2 0.9300

loop_
_geom_hbond_atom_site_label_D
_geom_hbond_atom_site_label_H
_geom_hbond_atom_site_label_A
_geom_hbond_site_symmetry_A
_geom_hbond_distance_DH
_geom_hbond_distance_HA
_geom_hbond_distance_DA
_geom_hbond_angle_DHA
C18 H18 O2 4_576 0.93 2.54 3.464(2) 173

loop_
_geom_torsion_atom_site_label_1
_geom_torsion_atom_site_label_2
_geom_torsion_atom_site_label_3
_geom_torsion_atom_site_label_4
_geom_torsion
C8 C9 C4 C5 0.4(2)
C8 C9 C4 N1 -178.68(13)
C1 N1 C4 C9 38.6(2)
C3 N1 C4 C9 -144.54(16)
C1 N1 C4 C5 -140.54(16)
C3 N1 C4 C5 36.3(2)
C15 C14 C13 C18 1.4(2)
C15 C14 C13 C11 -179.21(14)
C10 C11 C13 C14 170.92(14)
C12 C11 C13 C14 -9.6(2)
C10 C11 C13 C18 -9.7(2)
C12 C11 C13 C18 169.74(14)
C9 C4 C5 C6 -0.2(2)
N1 C4 C5 C6 178.97(14)
C12 C11 C10 C7 -0.7(3)
C13 C11 C10 C7 178.73(14)
C6 C7 C10 C11 -174.72(15)
C8 C7 C10 C11 5.5(3)
C4 C5 C6 C7 -0.1(2)
C8 C7 C6 C5 0.1(2)
C10 C7 C6 C5 -179.70(14)
C4 C9 C8 C7 -0.5(2)
C6 C7 C8 C9 0.2(2)
C10 C7 C8 C9 179.97(14)
C15 C16 N4 O1 0.2(2)
C17 C16 N4 O1 179.89(15)
C15 C16 N4 O2 -179.52(15)
C17 C16 N4 O2 0.2(2)
C14 C13 C18 C17 -1.2(2)
C11 C13 C18 C17 179.44(14)
C17 C16 C15 C14 -0.1(2)
N4 C16 C15 C14 179.55(14)
C13 C14 C15 C16 -0.8(2)
C15 C16 C17 C18 0.4(2)
N4 C16 C17 C18 -179.33(14)
C13 C18 C17 C16 0.3(2)
C10 C11 C12 N3 -178(2)
C13 C11 C12 N3 3(2)
C2 N2 C1 N1 0.59(19)
C3 N1 C1 N2 -0.18(19)
C4 N1 C1 N2 177.24(14)
C1 N1 C3 C2 -0.32(18)
C4 N1 C3 C2 -177.72(14)
N1 C3 C2 N2 0.7(2)
C1 N2 C2 C3 -0.8(2)
